data_2243132
loop_
_publ_author_name
'Mazurek, Jaroslaw'
'Fernandez-Casares, Ana'

_publ_section_title
;
 The crystal structures of two novel polymorphs of bis(oxonium)
 ethane-1,2-disulfonate
;
_journal_issue 11
_journal_name_full 'Acta Crystallographica Section E'
_journal_page_first 1586
_journal_page_last 1589
_journal_paper_doi 10.1107/S2056989019013367
_journal_volume 75
_journal_year 2019
_chemical_formula_iupac '2H3 O +, C2 H4 O6 S2 2-'
_chemical_formula_moiety '2(H3 O +), C2 H4 O6 S2 2-'
_chemical_formula_sum 'C2 H10 O8 S2'
_chemical_formula_weight 226.22
_chemical_name_systematic 'Bis(oxonium) ethane-1,2-disulfonate'
_space_group_crystal_system triclinic
_space_group_IT_number 2
_space_group_name_Hall '-P 1'
_space_group_name_H-M_alt 'P -1'
_symmetry_space_group_name_Hall '-P 1'
_symmetry_space_group_name_H-M 'P -1'
_atom_sites_solution_hydrogens difmap
_atom_sites_solution_primary difmap
_atom_sites_solution_secondary difmap
_audit_creation_method SHELXL-2014/7
_cell_angle_alpha 98.426(5)
_cell_angle_beta 104.511(3)
_cell_angle_gamma 91.663(4)
_cell_formula_units_Z 1
_cell_length_a 5.0371(3)
_cell_length_b 5.5424(2)
_cell_length_c 8.8188(4)
_cell_measurement_reflns_used 4728
_cell_measurement_temperature 296(2)
_cell_measurement_theta_max 32.577
_cell_measurement_theta_min 0.998
_cell_volume 235.22(2)
_computing_cell_refinement
;
HKL Scalepack (Otwinowski & Minor, 1997)
;
_computing_data_collection
;
COLLECT (Hooft, 1998)
;
_computing_data_reduction
;
HKL Denzo and Scalepack (Otwinowski & Minor, 1997)
;
_computing_molecular_graphics
;
Mercury (Macrae et al., 2008)
;
_computing_publication_material
;
enCIFer (Allen <i>et al.</i>,  2004)
;
_computing_structure_refinement
;
<i>SHELXL2014/7</i> (Sheldrick, 2015b)
;
_computing_structure_solution
;
SHELXT (Sheldrick, 2015a)
;
_diffrn_ambient_temperature 296(2)
_diffrn_detector_area_resol_mean 9
_diffrn_measured_fraction_theta_full 1.000
_diffrn_measured_fraction_theta_max 0.991
_diffrn_measurement_device '95mm CCD camera on \k-goniostat'
_diffrn_measurement_device_type 'Bruker KappaCCD'
_diffrn_measurement_method CCD
_diffrn_radiation_monochromator 'horizonally mounted graphite crystal'
_diffrn_radiation_source 'fine-focus sealed tube'
_diffrn_radiation_type MoK\a
_diffrn_radiation_wavelength 0.71073
_diffrn_reflns_av_R_equivalents 0.1310
_diffrn_reflns_av_unetI/netI 0.0867
_diffrn_reflns_limit_h_max 6
_diffrn_reflns_limit_h_min -7
_diffrn_reflns_limit_k_max 8
_diffrn_reflns_limit_k_min -8
_diffrn_reflns_limit_l_max 13
_diffrn_reflns_limit_l_min -11
_diffrn_reflns_number 7504
_diffrn_reflns_theta_full 25.242
_diffrn_reflns_theta_max 32.586
_diffrn_reflns_theta_min 2.416
_exptl_absorpt_coefficient_mu 0.575
_exptl_absorpt_correction_T_max 0.947
_exptl_absorpt_correction_T_min 0.813
_exptl_absorpt_correction_type integration
_exptl_absorpt_process_details
;
Gaussian integration (Coppens, 1970)
;
_exptl_crystal_colour Colorless
_exptl_crystal_density_diffrn 1.597
_exptl_crystal_description Columnar
_exptl_crystal_F_000 118
_exptl_crystal_size_max 0.300
_exptl_crystal_size_mid 0.120
_exptl_crystal_size_min 0.110
_refine_diff_density_max 0.658
_refine_diff_density_min -0.669
_refine_ls_extinction_coef 0.19(3)
_refine_ls_extinction_expression Fc^*^=kFc[1+0.001xFc^2^\l^3^/sin(2\q)]^-1/4^
_refine_ls_extinction_method
;
SHELXL-2014/7 (Sheldrick 2015b)
;
_refine_ls_goodness_of_fit_ref 1.036
_refine_ls_hydrogen_treatment refall
_refine_ls_matrix_type full
_refine_ls_number_parameters 76
_refine_ls_number_reflns 1708
_refine_ls_number_restraints 0
_refine_ls_restrained_S_all 1.036
_refine_ls_R_factor_all 0.0888
_refine_ls_R_factor_gt 0.0580
_refine_ls_shift/su_max 0.016
_refine_ls_shift/su_mean 0.002
_refine_ls_structure_factor_coef Fsqd
_refine_ls_weighting_details 'w=1/[\s^2^(Fo^2^)+(0.0869P)^2^+0.0186P] where P=(Fo^2^+2Fc^2^)/3'
_refine_ls_weighting_scheme calc
_refine_ls_wR_factor_gt 0.1468
_refine_ls_wR_factor_ref 0.1632
_reflns_number_gt 1192
_reflns_number_total 1708
_reflns_threshold_expression 'I > 2\s(I)'
_cod_data_source_file lh5920sup1.cif
_cod_data_source_block II
_cod_database_code 2243132
_shelx_space_group_comment
;
The symmetry employed for this shelxl refinement is uniquely defined
by the following loop, which should always be used as a source of
symmetry information in preference to the above space-group names.
They are only intended as comments.
;

loop_
_space_group_symop_operation_xyz
'x, y, z'
'-x, -y, -z'

loop_
_atom_site_type_symbol
_atom_site_label
_atom_site_fract_x
_atom_site_fract_y
_atom_site_fract_z
_atom_site_U_iso_or_equiv
_atom_site_adp_type
_atom_site_calc_flag
_atom_site_occupancy
O O1 0.6030(4) 0.9888(3) 0.7642(2) 0.0387(4) Uani d 1
O O2 0.6622(4) 0.5760(3) 0.8252(2) 0.0378(4) Uani d 1
O O3 0.2119(4) 0.6995(4) 0.7086(3) 0.0417(5) Uani d 1
S S4 0.50463(11) 0.73087(9) 0.72171(6) 0.0267(2) Uani d 1
C C5 0.5533(5) 0.6324(4) 0.5302(3) 0.0290(5) Uani d 1
H H5A 0.473(7) 0.750(6) 0.459(4) 0.043(8) Uiso d 1
H H5B 0.737(7) 0.654(6) 0.526(4) 0.054(9) Uiso d 1
O O6 0.1360(5) 0.2554(4) 0.8443(3) 0.0477(5) Uani d 1
H H61 0.318(10) 0.173(8) 0.827(5) 0.083(13) Uiso d 1
H H62 0.113(7) 0.415(6) 0.798(5) 0.049(9) Uiso d 1
H H63 -0.056(8) 0.173(6) 0.822(5) 0.057(10) Uiso d 1

loop_
_atom_site_aniso_label
_atom_site_aniso_U_11
_atom_site_aniso_U_22
_atom_site_aniso_U_33
_atom_site_aniso_U_12
_atom_site_aniso_U_13
_atom_site_aniso_U_23
O1 0.0405(11) 0.0264(8) 0.0464(10) -0.0019(7) 0.0115(8) -0.0030(7)
O2 0.0425(11) 0.0396(9) 0.0301(8) 0.0109(8) 0.0059(7) 0.0062(7)
O3 0.0235(9) 0.0476(10) 0.0538(11) 0.0009(7) 0.0125(8) 0.0028(8)
S4 0.0229(3) 0.0261(3) 0.0297(3) 0.0012(2) 0.0060(2) 0.0014(2)
C5 0.0289(12) 0.0297(11) 0.0271(10) -0.0025(9) 0.0059(9) 0.0034(8)
O6 0.0415(13) 0.0454(11) 0.0535(12) 0.0046(9) 0.0092(10) 0.0046(9)

loop_
_atom_type_symbol
_atom_type_description
_atom_type_scat_dispersion_real
_atom_type_scat_dispersion_imag
_atom_type_scat_source
C C 0.0033 0.0016 'International Tables Vol C Tables 4.2.6.8 and 6.1.1.4'
H H 0.0000 0.0000 'International Tables Vol C Tables 4.2.6.8 and 6.1.1.4'
O O 0.0106 0.0060 'International Tables Vol C Tables 4.2.6.8 and 6.1.1.4'
S S 0.1246 0.1234 'International Tables Vol C Tables 4.2.6.8 and 6.1.1.4'

loop_
_exptl_crystal_face_index_h
_exptl_crystal_face_index_k
_exptl_crystal_face_index_l
_exptl_crystal_face_perp_dist
-4 -1 16 0.035
1 0 -7 0.082
5 6 4 0.114
-4 -6 -7 0.151
2 0 1 0.107
-2 0 -1 0.032

loop_
_geom_angle_atom_site_label_1
_geom_angle_atom_site_label_2
_geom_angle_atom_site_label_3
_geom_angle_site_symmetry_1
_geom_angle
O2 S4 O3 . 112.00(12)
O2 S4 O1 . 113.45(11)
O3 S4 O1 . 111.31(11)
O2 S4 C5 . 106.21(10)
O3 S4 C5 . 107.20(12)
O1 S4 C5 . 106.16(11)
C5 C5 S4 2_666 111.0(2)
C5 C5 H5A 2_666 114.8(19)
S4 C5 H5A . 109.0(18)
C5 C5 H5B 2_666 110(2)
S4 C5 H5B . 113(2)
H5A C5 H5B . 98(3)
H61 O6 H62 . 111(3)
H61 O6 H63 . 127(3)
H62 O6 H63 . 107(3)

loop_
_geom_bond_atom_site_label_1
_geom_bond_atom_site_label_2
_geom_bond_site_symmetry_2
_geom_bond_distance
O1 S4 . 1.4625(17)
O2 S4 . 1.4509(18)
O3 S4 . 1.4532(19)
S4 C5 . 1.777(2)
C5 C5 2_666 1.519(4)
C5 H5A . 0.99(3)
C5 H5B . 0.94(4)
O6 H61 . 1.07(4)
O6 H62 . 1.02(4)
O6 H63 . 1.02(4)

loop_
_geom_hbond_atom_site_label_D
_geom_hbond_atom_site_label_H
_geom_hbond_atom_site_label_A
_geom_hbond_site_symmetry_A
_geom_hbond_distance_DH
_geom_hbond_distance_HA
_geom_hbond_distance_DA
_geom_hbond_angle_DHA
O6 H61 O1 1_545 1.07(4) 1.93(4) 2.991(3) 170(4)
O6 H62 O2 1_455 1.02(4) 2.52(3) 3.002(3) 108(2)
O6 H62 O3 . 1.02(4) 1.97(4) 2.945(3) 158(3)
O6 H63 O1 1_445 1.02(4) 1.89(4) 2.899(3) 173(3)

loop_
_geom_torsion_atom_site_label_1
_geom_torsion_atom_site_label_2
_geom_torsion_atom_site_label_3
_geom_torsion_atom_site_label_4
_geom_torsion_site_symmetry_4
_geom_torsion
O2 S4 C5 C5 2_666 61.3(3)
O3 S4 C5 C5 2_666 -58.6(3)
O1 S4 C5 C5 2_666 -177.6(2)

_cod_database_fobs_code 2243132
